data_1547279
loop_
_publ_author_name
'Hassan, Ahmed R.'
'El-Kousy, Salah M'
'El-Toumy, Sayed A'
'Frydenvang, Karla'
'Tung, Truong Thanh'
'Olsen, Jesper'
'Nielsen, John'
'Christensen, S\/oren Br\/ogger'

_publ_contact_author
;
Karla Frydenvang
;
_publ_section_title
;
 Metformin, an Anthropogenic Contaminant of Seidlitzia rosmarinus
 Collected in a Desert Region near the Gulf of Aqaba, Sinai Peninsula.
;
_journal_issue 10
_journal_name_full 'Journal of natural products'
_journal_page_first 2830
_journal_page_last 2834
_journal_paper_doi 10.1021/acs.jnatprod.7b00106
_journal_volume 80
_journal_year 2017
_chemical_formula_moiety 'C4 H12 N5, C2 H3 O2'
_chemical_formula_sum 'C6 H15 N5 O2'
_chemical_formula_weight 189.23
_chemical_name_common 'Metformin acetate'
_chemical_name_systematic
; 
 ? 
;
_space_group_IT_number 14
_symmetry_cell_setting monoclinic
_symmetry_space_group_name_Hall '-P 2yn'
_symmetry_space_group_name_H-M 'P 1 21/n 1'
_atom_sites_solution_hydrogens geom
_atom_sites_solution_primary direct
_atom_sites_solution_secondary difmap
_cell_angle_alpha 90.00
_cell_angle_beta 90.834(3)
_cell_angle_gamma 90.00
_cell_formula_units_Z 4
_cell_length_a 9.8260(6)
_cell_length_b 8.8711(7)
_cell_length_c 10.6841(7)
_cell_measurement_reflns_used 10196
_cell_measurement_temperature 123(1)
_cell_measurement_theta_max 33.70
_cell_measurement_theta_min 2.80
_cell_volume 931.21(11)
_computing_cell_refinement 'APEX2 v2013.10-0 (Bruker AXS)'
_computing_data_reduction 'SAINT V8.34A (Bruker AXS Inc.'
_computing_structure_refinement 'SHELXL-97 (Sheldrick, 1997)'
_computing_structure_solution 'SHELXS-97 (Sheldrick, 1990)'
_diffrn_ambient_temperature 123(1)
_diffrn_measured_fraction_theta_full 0.851
_diffrn_measured_fraction_theta_max 0.851
_diffrn_measurement_device_type 'Nonius KappaCCD'
_diffrn_radiation_monochromator graphite
_diffrn_radiation_source 'fine-focus sealed tube'
_diffrn_radiation_type MoK\a
_diffrn_radiation_wavelength 0.71073
_diffrn_reflns_av_R_equivalents 0.0467
_diffrn_reflns_av_sigmaI/netI 0.0573
_diffrn_reflns_limit_h_max 14
_diffrn_reflns_limit_h_min -14
_diffrn_reflns_limit_k_max 12
_diffrn_reflns_limit_k_min -10
_diffrn_reflns_limit_l_max 13
_diffrn_reflns_limit_l_min -16
_diffrn_reflns_number 10196
_diffrn_reflns_theta_full 33.70
_diffrn_reflns_theta_max 33.70
_diffrn_reflns_theta_min 2.80
_exptl_absorpt_coefficient_mu 0.104
_exptl_absorpt_correction_T_max 0.7466
_exptl_absorpt_correction_T_min 0.6749
_exptl_absorpt_correction_type multi-scan
_exptl_absorpt_process_details
; 
 SADABS 2012/1 as part of Apex2 Suite, Bruker 2012
;
_exptl_crystal_colour colorless
_exptl_crystal_density_diffrn 1.350
_exptl_crystal_density_method 'not measured'
_exptl_crystal_description prism
_exptl_crystal_F_000 408
_exptl_crystal_size_max 0.23
_exptl_crystal_size_mid 0.17
_exptl_crystal_size_min 0.11
_refine_diff_density_max 0.286
_refine_diff_density_min -0.327
_refine_diff_density_rms 0.070
_refine_ls_extinction_method none
_refine_ls_goodness_of_fit_ref 1.018
_refine_ls_hydrogen_treatment mixed
_refine_ls_matrix_type full
_refine_ls_number_parameters 139
_refine_ls_number_reflns 3164
_refine_ls_number_restraints 0
_refine_ls_restrained_S_all 1.018
_refine_ls_R_factor_all 0.0799
_refine_ls_R_factor_gt 0.0491
_refine_ls_shift/su_max 0.000
_refine_ls_shift/su_mean 0.000
_refine_ls_structure_factor_coef Fsqd
_refine_ls_weighting_details 'calc w=1/[\s^2^(Fo^2^)+(0.0529P)^2^+0.3475P] where P=(Fo^2^+2Fc^2^)/3'
_refine_ls_weighting_scheme calc
_refine_ls_wR_factor_gt 0.1082
_refine_ls_wR_factor_ref 0.1208
_reflns_number_gt 2312
_reflns_number_total 3164
_reflns_threshold_expression >2sigma(I)
_cod_data_source_file np7b00106_si_002.cif
_cod_data_source_block brogger
_cod_depositor_comments 'Adding full bibliography for 1547279.cif.'
_cod_original_sg_symbol_H-M 'P 21/n'
_cod_database_code 1547279

loop_
_symmetry_equiv_pos_as_xyz
'x, y, z'
'-x+1/2, y+1/2, -z+1/2'
'-x, -y, -z'
'x-1/2, -y-1/2, z-1/2'

loop_
_atom_site_label
_atom_site_type_symbol
_atom_site_fract_x
_atom_site_fract_y
_atom_site_fract_z
_atom_site_U_iso_or_equiv
_atom_site_adp_type
_atom_site_occupancy
_atom_site_symmetry_multiplicity
_atom_site_calc_flag
_atom_site_refinement_flags
N1 N 0.54634(11) 0.55747(12) 0.32758(9) 0.0135(2) Uani 1 1 d .
H011 H 0.5121(16) 0.6350(18) 0.3658(15) 0.016 Uiso 1 1 d .
H012 H 0.5682(15) 0.4717(19) 0.3705(15) 0.016 Uiso 1 1 d .
N11 N 0.55145(11) 0.40885(11) 0.15297(10) 0.0143(2) Uani 1 1 d .
H111 H 0.5759(15) 0.3289(18) 0.2020(15) 0.017 Uiso 1 1 d .
H112 H 0.5436(16) 0.3967(17) 0.0728(16) 0.017 Uiso 1 1 d .
C2 C 0.52819(11) 0.54432(12) 0.20382(11) 0.0104(2) Uani 1 1 d .
N3 N 0.48140(10) 0.65456(11) 0.12860(9) 0.0120(2) Uani 1 1 d .
C4 C 0.49229(11) 0.80108(13) 0.16178(10) 0.0103(2) Uani 1 1 d .
N4 N 0.60450(10) 0.85822(12) 0.21643(10) 0.0139(2) Uani 1 1 d .
H41 H 0.6138(15) 0.9560(19) 0.2416(15) 0.017 Uiso 1 1 d .
H42 H 0.6756(16) 0.7926(18) 0.2239(14) 0.017 Uiso 1 1 d .
N5 N 0.39007(10) 0.89424(11) 0.12930(10) 0.0132(2) Uani 1 1 d .
C6 C 0.40378(13) 1.05813(14) 0.13468(12) 0.0172(3) Uani 1 1 d .
H6A H 0.3937 1.0922 0.2213 0.026 Uiso 1 1 calc R
H6B H 0.3331 1.1048 0.0819 0.026 Uiso 1 1 calc R
H6C H 0.4937 1.0874 0.1044 0.026 Uiso 1 1 calc R
C61 C 0.25887(13) 0.83537(15) 0.08625(15) 0.0243(3) Uani 1 1 d .
H61A H 0.2517 0.8447 -0.0050 0.036 Uiso 1 1 calc R
H61B H 0.1854 0.8929 0.1249 0.036 Uiso 1 1 calc R
H61C H 0.2513 0.7290 0.1099 0.036 Uiso 1 1 calc R
O1 O 0.65157(9) 0.16143(9) 0.31271(8) 0.01409(19) Uani 1 1 d .
O2 O 0.59409(12) 0.30064(11) 0.47691(9) 0.0285(3) Uani 1 1 d .
C11 C 0.63469(11) 0.18063(13) 0.42916(11) 0.0124(2) Uani 1 1 d .
C12 C 0.67017(14) 0.05282(15) 0.51680(12) 0.0211(3) Uani 1 1 d .
H12A H 0.7670 0.0581 0.5396 0.032 Uiso 1 1 calc R
H12B H 0.6511 -0.0435 0.4752 0.032 Uiso 1 1 calc R
H12C H 0.6155 0.0608 0.5925 0.032 Uiso 1 1 calc R

loop_
_atom_site_aniso_label
_atom_site_aniso_U_11
_atom_site_aniso_U_22
_atom_site_aniso_U_33
_atom_site_aniso_U_23
_atom_site_aniso_U_13
_atom_site_aniso_U_12
N1 0.0214(5) 0.0098(5) 0.0094(5) 0.0000(4) -0.0003(4) 0.0028(4)
N11 0.0245(5) 0.0082(5) 0.0103(5) -0.0006(4) -0.0027(4) 0.0029(4)
C2 0.0109(5) 0.0090(5) 0.0113(5) -0.0005(4) -0.0004(4) -0.0008(4)
N3 0.0177(5) 0.0075(4) 0.0108(4) -0.0011(4) -0.0035(4) 0.0011(3)
C4 0.0142(5) 0.0092(5) 0.0074(5) -0.0004(4) 0.0004(4) 0.0008(4)
N4 0.0140(5) 0.0090(5) 0.0187(5) -0.0025(4) -0.0041(4) 0.0016(4)
N5 0.0150(5) 0.0081(4) 0.0164(5) -0.0005(4) -0.0040(4) 0.0013(3)
C6 0.0236(6) 0.0085(5) 0.0193(6) 0.0004(4) -0.0047(5) 0.0028(4)
C61 0.0155(6) 0.0176(6) 0.0396(8) -0.0032(6) -0.0098(5) 0.0018(5)
O1 0.0190(4) 0.0114(4) 0.0119(4) -0.0009(3) -0.0008(3) -0.0001(3)
O2 0.0554(7) 0.0154(5) 0.0151(5) 0.0010(4) 0.0087(4) 0.0127(4)
C11 0.0126(5) 0.0116(5) 0.0131(5) 0.0012(4) 0.0000(4) -0.0010(4)
C12 0.0288(7) 0.0187(6) 0.0161(6) 0.0048(5) 0.0018(5) 0.0086(5)

loop_
_atom_type_symbol
_atom_type_description
_atom_type_scat_dispersion_real
_atom_type_scat_dispersion_imag
_atom_type_scat_source
C C 0.0033 0.0016 'International Tables Vol C Tables 4.2.6.8 and 6.1.1.4'
H H 0.0000 0.0000 'International Tables Vol C Tables 4.2.6.8 and 6.1.1.4'
N N 0.0061 0.0033 'International Tables Vol C Tables 4.2.6.8 and 6.1.1.4'
O O 0.0106 0.0060 'International Tables Vol C Tables 4.2.6.8 and 6.1.1.4'

loop_
_geom_angle_atom_site_label_1
_geom_angle_atom_site_label_2
_geom_angle_atom_site_label_3
_geom_angle
C2 N1 H011 119.1(10)
C2 N1 H012 116.8(10)
H011 N1 H012 120.9(14)
C2 N11 H111 120.7(10)
C2 N11 H112 119.9(10)
H111 N11 H112 119.4(14)
N1 C2 N11 117.28(11)
N1 C2 N3 124.62(11)
N11 C2 N3 118.00(10)
C2 N3 C4 121.23(10)
N4 C4 N5 119.19(10)
N4 C4 N3 122.67(10)
N5 C4 N3 117.92(10)
C4 N4 H41 124.5(10)
C4 N4 H42 114.9(10)
H41 N4 H42 120.5(14)
C4 N5 C61 121.03(10)
C4 N5 C6 122.29(10)
C61 N5 C6 116.68(10)
N5 C6 H6A 109.5
N5 C6 H6B 109.5
H6A C6 H6B 109.5
N5 C6 H6C 109.5
H6A C6 H6C 109.5
H6B C6 H6C 109.5
N5 C61 H61A 109.5
N5 C61 H61B 109.5
H61A C61 H61B 109.5
N5 C61 H61C 109.5
H61A C61 H61C 109.5
H61B C61 H61C 109.5
O2 C11 O1 124.21(11)
O2 C11 C12 117.37(11)
O1 C11 C12 118.39(11)
C11 C12 H12A 109.5
C11 C12 H12B 109.5
H12A C12 H12B 109.5
C11 C12 H12C 109.5
H12A C12 H12C 109.5
H12B C12 H12C 109.5

loop_
_geom_bond_atom_site_label_1
_geom_bond_atom_site_label_2
_geom_bond_distance
N1 C2 1.3368(15)
N1 H011 0.870(16)
N1 H012 0.913(17)
N11 C2 1.3399(15)
N11 H111 0.912(16)
N11 H112 0.866(17)
C2 N3 1.3427(15)
N3 C4 1.3511(15)
C4 N4 1.3397(15)
C4 N5 1.3424(14)
N4 H41 0.912(16)
N4 H42 0.912(16)
N5 C61 1.4591(16)
N5 C6 1.4612(15)
C6 H6A 0.9800
C6 H6B 0.9800
C6 H6C 0.9800
C61 H61A 0.9800
C61 H61B 0.9800
C61 H61C 0.9800
O1 C11 1.2690(14)
O2 C11 1.2485(15)
C11 C12 1.5081(17)
C12 H12A 0.9800
C12 H12B 0.9800
C12 H12C 0.9800

loop_
_geom_torsion_atom_site_label_1
_geom_torsion_atom_site_label_2
_geom_torsion_atom_site_label_3
_geom_torsion_atom_site_label_4
_geom_torsion
N1 C2 N3 C4 23.17(17)
N11 C2 N3 C4 -160.69(11)
C2 N3 C4 N4 41.66(17)
C2 N3 C4 N5 -143.67(11)
N4 C4 N5 C61 -171.15(12)
N3 C4 N5 C61 13.99(17)
N4 C4 N5 C6 9.00(17)
N3 C4 N5 C6 -165.86(11)
